data_2013308
loop_
_publ_author_name
'Eleonora Freire'
'Sergio Baggio'
'Mu\~noz, Juan Carlos'
'Ricardo Baggio'

_publ_section_title
;
 Two hydrates of 2,6-bis(1<i>H</i>-benzimidazol-2-yl)pyridine
;
_journal_issue 5
_journal_name_full 'Acta Crystallographica Section C'
_journal_page_first o259
_journal_page_last o262
_journal_paper_doi 10.1107/S0108270103006668
_journal_volume 59
_journal_year 2003
_chemical_formula_iupac 'C19 H13 N5, 1.5H2 O'
_chemical_formula_moiety 'C19 H13 N5, 1.5H2 O'
_chemical_formula_sum 'C19 H16 N5 O1.5'
_chemical_formula_weight 338.37
_chemical_name_systematic
;
2,6-bis(2-benzimidazolyl) pyridine, 1.5 hydrate
;
_space_group_IT_number 14
_symmetry_cell_setting monoclinic
_symmetry_space_group_name_Hall '-P 2ybc'
_symmetry_space_group_name_H-M 'P 1 21/c 1'
_atom_sites_solution_hydrogens mixed
_atom_sites_solution_primary direct
_atom_sites_solution_secondary difmap
_audit_creation_method SHELXL97
_cell_angle_alpha 90.00
_cell_angle_beta 104.81(2)
_cell_angle_gamma 90.00
_cell_formula_units_Z 8
_cell_length_a 18.813(2)
_cell_length_b 18.417(2)
_cell_length_c 10.322(2)
_cell_measurement_reflns_used 154
_cell_measurement_temperature 293(2)
_cell_measurement_theta_max 24.53
_cell_measurement_theta_min 3.12
_cell_volume 3457.5(9)
_computing_cell_refinement SMART-NT
_computing_data_collection 'SMART-NT (Bruker, 2001)'
_computing_data_reduction 'SAINT-NT (Bruker, 2000)'
_computing_molecular_graphics 'XP in SHELXTL/PC (Sheldrick, 1994)'
_computing_publication_material SHELXL97
_computing_structure_refinement 'SHELXL97 (Sheldrick, 1997)'
_computing_structure_solution 'SHELXS97 (Sheldrick, 1997)'
_diffrn_ambient_temperature 293(2)
_diffrn_measured_fraction_theta_full 0.999
_diffrn_measured_fraction_theta_max 0.999
_diffrn_measurement_device_type 'CCD area detector'
_diffrn_measurement_method '\f and \w scans'
_diffrn_radiation_monochromator graphite
_diffrn_radiation_source 'fine-focus sealed tube'
_diffrn_radiation_type MoK\a
_diffrn_radiation_wavelength 0.71073
_diffrn_reflns_av_R_equivalents 0.0636
_diffrn_reflns_av_sigmaI/netI 0.1226
_diffrn_reflns_limit_h_max 22
_diffrn_reflns_limit_h_min -21
_diffrn_reflns_limit_k_max 18
_diffrn_reflns_limit_k_min -21
_diffrn_reflns_limit_l_max 12
_diffrn_reflns_limit_l_min -12
_diffrn_reflns_number 17546
_diffrn_reflns_theta_full 25.00
_diffrn_reflns_theta_max 25.00
_diffrn_reflns_theta_min 1.57
_diffrn_standards_decay_% <2
_diffrn_standards_number 0
_exptl_absorpt_coefficient_mu 0.087
_exptl_absorpt_correction_type none
_exptl_crystal_colour colorless
_exptl_crystal_density_diffrn 1.300
_exptl_crystal_density_method 'not measured'
_exptl_crystal_description prisms
_exptl_crystal_F_000 1416
_exptl_crystal_size_max 0.16
_exptl_crystal_size_mid 0.10
_exptl_crystal_size_min 0.08
_refine_diff_density_max 0.157
_refine_diff_density_min -0.155
_refine_ls_extinction_method none
_refine_ls_goodness_of_fit_ref 0.881
_refine_ls_hydrogen_treatment mixed
_refine_ls_matrix_type full
_refine_ls_number_parameters 501
_refine_ls_number_reflns 6086
_refine_ls_number_restraints 9
_refine_ls_restrained_S_all 0.881
_refine_ls_R_factor_all 0.1309
_refine_ls_R_factor_gt 0.0460
_refine_ls_shift/su_max 0.010
_refine_ls_shift/su_mean 0.002
_refine_ls_structure_factor_coef Fsqd
_refine_ls_weighting_details 'w = 1/[\s^2^(Fo^2^)+(0.0202P)^2^] where P = (Fo^2^+2Fc^2^)/3'
_refine_ls_weighting_scheme calc
_refine_ls_wR_factor_gt 0.0677
_refine_ls_wR_factor_ref 0.0870
_reflns_number_gt 2514
_reflns_number_total 6086
_reflns_threshold_expression I>2\s(I)
_cod_data_source_file kb1001.cif
_cod_data_source_block II
_cod_depositor_comments
;
The following automatic conversions were performed:

'_atom_sites_solution_hydrogens' value 'geom+difmap' was changed to
'mixed'.

Automatic conversion script
Id: cif_fix_values 6452 2018-10-05 10:23:21Z andrius 
;
_cod_original_cell_volume 3457.5(8)
_cod_original_sg_symbol_H-M 'P 21/c'
_cod_database_code 2013308
_cod_database_fobs_code 2013308

loop_
_symmetry_equiv_pos_as_xyz
'x, y, z'
'-x, y+1/2, -z+1/2'
'-x, -y, -z'
'x, -y-1/2, z-1/2'

loop_
_atom_site_label
_atom_site_fract_x
_atom_site_fract_y
_atom_site_fract_z
_atom_site_U_iso_or_equiv
_atom_site_adp_type
_atom_site_calc_flag
_atom_site_refinement_flags
_atom_site_occupancy
_atom_site_disorder_assembly
_atom_site_disorder_group
_atom_site_type_symbol
N1A 0.30995(14) 0.72072(15) 0.2107(3) 0.0474(7) Uani d D 1 . . N
H1NA 0.3083(15) 0.6699(10) 0.202(3) 0.069(11) Uiso d D 1 . . H
N2A 0.34517(14) 0.82498(13) 0.3208(3) 0.0492(7) Uani d . 1 . . N
N3A 0.38671(13) 0.63784(13) 0.4176(2) 0.0458(7) Uani d . 1 . . N
N4A 0.42533(13) 0.46588(14) 0.5866(3) 0.0510(7) Uani d . 1 . . N
N5A 0.36874(15) 0.49305(16) 0.3743(3) 0.0523(8) Uani d D 1 . . N
H5NA 0.3517(16) 0.5179(15) 0.300(2) 0.083(14) Uiso d D 1 . . H
C1A 0.27481(18) 0.77491(18) 0.1273(3) 0.0480(8) Uani d . 1 . . C
C2A 0.22814(17) 0.77360(18) 0.0006(3) 0.0577(9) Uani d . 1 . . C
H2A 0.2138 0.7301 -0.0442 0.069 Uiso calc R 1 . . H
C3A 0.20347(18) 0.8394(2) -0.0570(3) 0.0660(10) Uani d . 1 . . C
H3A 0.1720 0.8406 -0.1427 0.079 Uiso calc R 1 . . H
C4A 0.22502(19) 0.90444(19) 0.0116(4) 0.0673(11) Uani d . 1 . . C
H4A 0.2076 0.9482 -0.0293 0.081 Uiso calc R 1 . . H
C5A 0.27151(18) 0.90497(17) 0.1383(4) 0.0617(10) Uani d . 1 . . C
H5A 0.2855 0.9484 0.1836 0.074 Uiso calc R 1 . . H
C6A 0.29696(17) 0.83915(18) 0.1967(4) 0.0494(9) Uani d . 1 . . C
C7A 0.35102(17) 0.75324(17) 0.3239(3) 0.0439(8) Uani d . 1 . . C
C8A 0.39467(16) 0.70999(17) 0.4347(3) 0.0439(8) Uani d . 1 . . C
C9A 0.43865(17) 0.74057(17) 0.5495(3) 0.0529(9) Uani d . 1 . . C
H9A 0.4443 0.7907 0.5573 0.064 Uiso calc R 1 . . H
C10A 0.47390(16) 0.69581(17) 0.6520(3) 0.0576(10) Uani d . 1 . . C
H10A 0.5040 0.7153 0.7300 0.069 Uiso calc R 1 . . H
C11A 0.46443(16) 0.62138(17) 0.6384(3) 0.0508(9) Uani d . 1 . . C
H11A 0.4868 0.5899 0.7072 0.061 Uiso calc R 1 . . H
C12A 0.42064(16) 0.59552(16) 0.5191(3) 0.0427(8) Uani d . 1 . . C
C13A 0.40619(16) 0.51745(17) 0.4960(3) 0.0433(8) Uani d . 1 . . C
C14A 0.39762(18) 0.40288(17) 0.5167(4) 0.0522(9) Uani d . 1 . . C
C15A 0.40093(19) 0.33182(19) 0.5640(4) 0.0745(12) Uani d . 1 . . C
H15A 0.4232 0.3206 0.6529 0.089 Uiso calc R 1 . . H
C16A 0.3699(2) 0.2793(2) 0.4736(5) 0.0906(14) Uani d . 1 . . C
H16A 0.3712 0.2312 0.5019 0.109 Uiso calc R 1 . . H
C17A 0.3367(2) 0.2957(2) 0.3416(5) 0.0910(15) Uani d . 1 . . C
H17A 0.3167 0.2583 0.2832 0.109 Uiso calc R 1 . . H
C18A 0.33213(18) 0.3659(2) 0.2934(4) 0.0746(12) Uani d . 1 . . C
H18A 0.3098 0.3768 0.2043 0.090 Uiso calc R 1 . . H
C19A 0.36268(17) 0.41893(18) 0.3852(4) 0.0538(9) Uani d . 1 . . C
N1B -0.10238(14) 0.76643(14) -0.1618(3) 0.0447(7) Uani d D 1 . . N
H1NB -0.0923(14) 0.7419(13) -0.084(2) 0.057(10) Uiso d D 1 . . H
N2B -0.08517(13) 0.80534(12) -0.3568(2) 0.0489(7) Uani d . 1 . . N
N3B 0.01568(12) 0.67573(12) -0.1174(2) 0.0410(6) Uani d . 1 . . N
N4B 0.13112(13) 0.53523(13) 0.0697(2) 0.0503(7) Uani d . 1 . . N
N5B 0.02814(15) 0.58651(14) 0.0956(3) 0.0459(7) Uani d D 1 . . N
H5NB -0.0071(13) 0.6203(11) 0.084(3) 0.057(10) Uiso d D 1 . . H
C1B -0.15837(16) 0.81467(15) -0.2106(3) 0.0415(8) Uani d . 1 . . C
C2B -0.21672(16) 0.83849(16) -0.1628(3) 0.0523(9) Uani d . 1 . . C
H2B -0.2243 0.8215 -0.0826 0.063 Uiso calc R 1 . . H
C3B -0.26274(18) 0.88858(16) -0.2405(4) 0.0615(10) Uani d . 1 . . C
H3B -0.3023 0.9062 -0.2114 0.074 Uiso calc R 1 . . H
C4B -0.25232(19) 0.91385(17) -0.3608(4) 0.0708(11) Uani d . 1 . . C
H4B -0.2848 0.9478 -0.4101 0.085 Uiso calc R 1 . . H
C5B -0.19484(18) 0.88942(16) -0.4080(3) 0.0637(10) Uani d . 1 . . C
H5B -0.1878 0.9064 -0.4886 0.076 Uiso calc R 1 . . H
C6B -0.14752(17) 0.83865(15) -0.3323(3) 0.0464(8) Uani d . 1 . . C
C7B -0.06129(16) 0.76286(15) -0.2522(3) 0.0415(8) Uani d . 1 . . C
C8B 0.00376(16) 0.71590(15) -0.2282(3) 0.0411(8) Uani d . 1 . . C
C9B 0.04738(16) 0.71263(15) -0.3180(3) 0.0529(9) Uani d . 1 . . C
H9B 0.0378 0.7420 -0.3938 0.063 Uiso calc R 1 . . H
C10B 0.10536(17) 0.66453(17) -0.2914(3) 0.0570(9) Uani d . 1 . . C
H10B 0.1361 0.6614 -0.3489 0.068 Uiso calc R 1 . . H
C11B 0.11774(16) 0.62090(16) -0.1788(3) 0.0526(9) Uani d . 1 . . C
H11B 0.1558 0.5872 -0.1605 0.063 Uiso calc R 1 . . H
C12B 0.07186(16) 0.62881(15) -0.0942(3) 0.0416(8) Uani d . 1 . . C
C13B 0.07954(17) 0.58350(15) 0.0238(3) 0.0428(8) Uani d . 1 . . C
C14B 0.11148(17) 0.50421(16) 0.1785(3) 0.0454(8) Uani d . 1 . . C
C15B 0.14423(18) 0.44798(16) 0.2628(4) 0.0653(10) Uani d . 1 . . C
H15B 0.1866 0.4255 0.2522 0.078 Uiso calc R 1 . . H
C16B 0.1121(2) 0.42672(18) 0.3620(4) 0.0736(11) Uani d . 1 . . C
H16B 0.1333 0.3895 0.4200 0.088 Uiso calc R 1 . . H
C17B 0.0481(2) 0.46005(18) 0.3774(3) 0.0710(11) Uani d . 1 . . C
H17B 0.0275 0.4443 0.4453 0.085 Uiso calc R 1 . . H
C18B 0.01501(19) 0.51516(16) 0.2955(3) 0.0614(10) Uani d . 1 . . C
H18B -0.0274 0.5375 0.3064 0.074 Uiso calc R 1 . . H
C19B 0.04727(17) 0.53597(16) 0.1961(3) 0.0452(8) Uani d . 1 . . C
O1W 0.28800(16) 0.56690(13) 0.1324(2) 0.0625(7) Uani d D 1 . . O
H1WA 0.3135(16) 0.5598(17) 0.071(3) 0.112(16) Uiso d D 1 . . H
H1WB 0.2410(12) 0.554(2) 0.097(4) 0.17(2) Uiso d D 1 . . H
O2W 0.38881(16) 0.94776(13) 0.4815(3) 0.0664(7) Uani d D 1 . . O
H2WA 0.3774(17) 0.9079(13) 0.433(3) 0.105(16) Uiso d D 1 . . H
H2WB 0.4337(15) 0.949(2) 0.533(4) 0.22(3) Uiso d D 1 . . H
O3W 0.46666(18) 0.44497(16) 0.8636(3) 0.0970(9) Uani d D 1 . . O
H3WA 0.461(2) 0.4543(19) 0.778(2) 0.124(19) Uiso d D 1 . . H
H3WB 0.442(3) 0.474(2) 0.905(4) 0.25(3) Uiso d D 1 . . H

loop_
_atom_site_aniso_label
_atom_site_aniso_U_11
_atom_site_aniso_U_22
_atom_site_aniso_U_33
_atom_site_aniso_U_12
_atom_site_aniso_U_13
_atom_site_aniso_U_23
N1A 0.0539(19) 0.0426(18) 0.0510(19) 0.0000(16) 0.0230(15) 0.0001(17)
N2A 0.0549(19) 0.0400(17) 0.057(2) -0.0045(15) 0.0222(16) -0.0046(15)
N3A 0.0456(18) 0.0427(17) 0.0530(19) -0.0004(14) 0.0196(15) -0.0008(14)
N4A 0.0544(18) 0.0488(17) 0.0524(19) 0.0080(15) 0.0183(15) 0.0059(15)
N5A 0.0512(19) 0.051(2) 0.051(2) 0.0061(16) 0.0070(17) -0.0022(18)
C1A 0.049(2) 0.053(2) 0.048(2) 0.0049(19) 0.0231(19) 0.005(2)
C2A 0.058(2) 0.063(2) 0.057(3) 0.004(2) 0.024(2) 0.003(2)
C3A 0.057(2) 0.085(3) 0.058(3) 0.017(2) 0.020(2) 0.016(2)
C4A 0.060(3) 0.068(3) 0.080(3) 0.016(2) 0.030(2) 0.023(2)
C5A 0.059(3) 0.053(2) 0.079(3) 0.000(2) 0.030(2) 0.007(2)
C6A 0.046(2) 0.046(2) 0.063(3) -0.0005(19) 0.0265(19) 0.004(2)
C7A 0.042(2) 0.049(2) 0.044(2) -0.0041(18) 0.0188(17) -0.0026(18)
C8A 0.043(2) 0.052(2) 0.040(2) -0.0026(18) 0.0161(17) -0.0024(18)
C9A 0.051(2) 0.049(2) 0.060(2) -0.0032(18) 0.0169(19) -0.0026(19)
C10A 0.049(2) 0.063(2) 0.059(3) -0.007(2) 0.0101(19) -0.014(2)
C11A 0.045(2) 0.060(2) 0.047(2) 0.0034(18) 0.0112(18) -0.0015(19)
C12A 0.040(2) 0.049(2) 0.042(2) 0.0074(17) 0.0162(17) -0.0016(18)
C13A 0.040(2) 0.047(2) 0.043(2) 0.0032(17) 0.0115(17) -0.0040(18)
C14A 0.049(2) 0.041(2) 0.072(3) 0.0036(18) 0.027(2) -0.005(2)
C15A 0.082(3) 0.052(2) 0.099(3) 0.005(2) 0.041(3) 0.004(2)
C16A 0.086(4) 0.052(3) 0.143(5) 0.004(3) 0.047(3) -0.001(3)
C17A 0.060(3) 0.061(3) 0.147(5) -0.010(2) 0.018(3) -0.030(3)
C18A 0.051(3) 0.068(3) 0.094(3) 0.007(2) 0.000(2) -0.025(3)
C19A 0.043(2) 0.049(2) 0.070(3) 0.0025(19) 0.015(2) -0.009(2)
N1B 0.0435(17) 0.0537(18) 0.0399(18) 0.0033(14) 0.0165(15) 0.0058(15)
N2B 0.0468(17) 0.0524(17) 0.0514(18) 0.0016(14) 0.0199(15) 0.0113(14)
N3B 0.0382(16) 0.0471(16) 0.0399(17) -0.0016(13) 0.0142(13) 0.0011(13)
N4B 0.0454(18) 0.0560(17) 0.0497(19) 0.0121(15) 0.0126(15) 0.0028(14)
N5B 0.0452(18) 0.0474(18) 0.0485(19) 0.0116(15) 0.0183(15) 0.0065(14)
C1B 0.038(2) 0.0379(19) 0.050(2) -0.0001(16) 0.0146(17) -0.0033(16)
C2B 0.044(2) 0.056(2) 0.060(2) -0.0034(18) 0.0201(19) -0.0078(18)
C3B 0.049(2) 0.050(2) 0.088(3) 0.0077(19) 0.023(2) -0.005(2)
C4B 0.058(3) 0.059(2) 0.100(3) 0.0172(19) 0.028(2) 0.025(2)
C5B 0.059(3) 0.063(2) 0.073(3) 0.010(2) 0.023(2) 0.023(2)
C6B 0.043(2) 0.044(2) 0.053(2) 0.0026(17) 0.0145(18) 0.0105(17)
C7B 0.039(2) 0.046(2) 0.043(2) -0.0030(16) 0.0172(17) 0.0026(16)
C8B 0.036(2) 0.047(2) 0.043(2) -0.0009(16) 0.0157(16) 0.0013(16)
C9B 0.049(2) 0.064(2) 0.050(2) -0.0006(19) 0.0198(19) 0.0090(18)
C10B 0.046(2) 0.076(2) 0.057(2) 0.002(2) 0.0271(19) 0.001(2)
C11B 0.047(2) 0.062(2) 0.053(2) 0.0128(18) 0.0211(19) 0.0038(18)
C12B 0.040(2) 0.045(2) 0.041(2) -0.0008(16) 0.0138(17) -0.0020(16)
C13B 0.044(2) 0.047(2) 0.040(2) -0.0011(17) 0.0164(17) -0.0062(17)
C14B 0.046(2) 0.042(2) 0.043(2) 0.0055(17) 0.0030(17) -0.0016(17)
C15B 0.063(3) 0.057(2) 0.070(3) 0.013(2) 0.005(2) 0.005(2)
C16B 0.095(3) 0.061(3) 0.054(3) -0.003(2) -0.003(2) 0.013(2)
C17B 0.090(3) 0.071(3) 0.053(3) -0.010(2) 0.021(2) 0.007(2)
C18B 0.074(3) 0.056(2) 0.056(3) 0.004(2) 0.021(2) 0.0075(19)
C19B 0.050(2) 0.048(2) 0.038(2) 0.0002(17) 0.0110(17) 0.0040(17)
O1W 0.0543(17) 0.0759(17) 0.0548(17) -0.0043(15) 0.0097(15) -0.0097(13)
O2W 0.066(2) 0.0614(18) 0.071(2) -0.0071(14) 0.0160(15) -0.0119(15)
O3W 0.111(3) 0.114(2) 0.059(2) 0.0121(19) 0.0085(19) -0.004(2)

loop_
_atom_type_symbol
_atom_type_description
_atom_type_scat_dispersion_real
_atom_type_scat_dispersion_imag
_atom_type_scat_source
C C 0.0033 0.0016 'International Tables Vol C Tables 4.2.6.8 and 6.1.1.4'
H H 0.0000 0.0000 'International Tables Vol C Tables 4.2.6.8 and 6.1.1.4'
N N 0.0061 0.0033 'International Tables Vol C Tables 4.2.6.8 and 6.1.1.4'
O O 0.0106 0.0060 'International Tables Vol C Tables 4.2.6.8 and 6.1.1.4'

loop_
_geom_angle_atom_site_label_1
_geom_angle_atom_site_label_2
_geom_angle_atom_site_label_3
_geom_angle
C7A N1A C1A 107.1(3)
C7A N1A H1NA 121.1(18)
C1A N1A H1NA 131.7(18)
C7A N2A C6A 103.8(3)
C12A N3A C8A 117.4(3)
C13A N4A C14A 103.6(3)
C13A N5A C19A 106.7(3)
C13A N5A H5NA 129(2)
C19A N5A H5NA 125(2)
N1A C1A C2A 132.2(3)
N1A C1A C6A 105.2(3)
C2A C1A C6A 122.6(3)
C1A C2A C3A 117.2(3)
C1A C2A H2A 121.4
C3A C2A H2A 121.4
C2A C3A C4A 120.9(3)
C2A C3A H3A 119.6
C4A C3A H3A 119.6
C5A C4A C3A 121.3(3)
C5A C4A H4A 119.4
C3A C4A H4A 119.4
C4A C5A C6A 118.2(3)
C4A C5A H5A 120.9
C6A C5A H5A 120.9
C5A C6A C1A 119.7(3)
C5A C6A N2A 129.5(3)
C1A C6A N2A 110.7(3)
N2A C7A N1A 113.1(3)
N2A C7A C8A 126.0(3)
N1A C7A C8A 120.9(3)
N3A C8A C9A 122.6(3)
N3A C8A C7A 114.5(3)
C9A C8A C7A 122.9(3)
C10A C9A C8A 118.8(3)
C10A C9A H9A 120.6
C8A C9A H9A 120.6
C9A C10A C11A 119.5(3)
C9A C10A H10A 120.2
C11A C10A H10A 120.2
C12A C11A C10A 117.7(3)
C12A C11A H11A 121.2
C10A C11A H11A 121.2
N3A C12A C11A 123.9(3)
N3A C12A C13A 114.4(3)
C11A C12A C13A 121.7(3)
N4A C13A N5A 113.8(3)
N4A C13A C12A 125.8(3)
N5A C13A C12A 120.4(3)
C19A C14A C15A 120.9(4)
C19A C14A N4A 110.6(3)
C15A C14A N4A 128.5(4)
C16A C15A C14A 116.9(4)
C16A C15A H15A 121.5
C14A C15A H15A 121.5
C15A C16A C17A 121.7(4)
C15A C16A H16A 119.2
C17A C16A H16A 119.2
C18A C17A C16A 122.2(4)
C18A C17A H17A 118.9
C16A C17A H17A 118.9
C17A C18A C19A 116.0(4)
C17A C18A H18A 122.0
C19A C18A H18A 122.0
N5A C19A C18A 132.4(4)
N5A C19A C14A 105.3(3)
C18A C19A C14A 122.2(3)
C7B N1B C1B 107.3(3)
C7B N1B H1NB 124.3(17)
C1B N1B H1NB 128.3(17)
C7B N2B C6B 103.8(2)
C8B N3B C12B 117.6(2)
C13B N4B C14B 104.2(2)
C13B N5B C19B 107.4(3)
C13B N5B H5NB 124.1(17)
C19B N5B H5NB 128.0(17)
N1B C1B C2B 132.8(3)
N1B C1B C6B 105.1(3)
C2B C1B C6B 122.1(3)
C3B C2B C1B 116.3(3)
C3B C2B H2B 121.8
C1B C2B H2B 121.8
C2B C3B C4B 122.4(3)
C2B C3B H3B 118.8
C4B C3B H3B 118.8
C5B C4B C3B 120.9(3)
C5B C4B H4B 119.6
C3B C4B H4B 119.6
C4B C5B C6B 118.2(3)
C4B C5B H5B 120.9
C6B C5B H5B 120.9
C5B C6B C1B 120.0(3)
C5B C6B N2B 129.8(3)
C1B C6B N2B 110.2(3)
N2B C7B N1B 113.6(3)
N2B C7B C8B 125.8(3)
N1B C7B C8B 120.6(3)
N3B C8B C9B 123.4(3)
N3B C8B C7B 115.0(3)
C9B C8B C7B 121.5(3)
C10B C9B C8B 117.9(3)
C10B C9B H9B 121.0
C8B C9B H9B 121.0
C9B C10B C11B 119.8(3)
C9B C10B H10B 120.1
C11B C10B H10B 120.1
C10B C11B C12B 118.1(3)
C10B C11B H11B 121.0
C12B C11B H11B 121.0
N3B C12B C11B 123.1(3)
N3B C12B C13B 115.2(3)
C11B C12B C13B 121.6(3)
N4B C13B N5B 113.2(3)
N4B C13B C12B 126.7(3)
N5B C13B C12B 120.1(3)
C15B C14B N4B 130.1(3)
C15B C14B C19B 119.4(3)
N4B C14B C19B 110.5(3)
C16B C15B C14B 118.0(3)
C16B C15B H15B 121.0
C14B C15B H15B 121.0
C15B C16B C17B 121.1(3)
C15B C16B H16B 119.5
C17B C16B H16B 119.5
C18B C17B C16B 121.8(3)
C18B C17B H17B 119.1
C16B C17B H17B 119.1
C17B C18B C19B 116.8(3)
C17B C18B H18B 121.6
C19B C18B H18B 121.6
N5B C19B C18B 132.3(3)
N5B C19B C14B 104.8(3)
C18B C19B C14B 122.9(3)
H1WA O1W H1WB 109(2)
H2WA O2W H2WB 114(3)
H3WA O3W H3WB 115(3)

loop_
_geom_bond_atom_site_label_1
_geom_bond_atom_site_label_2
_geom_bond_site_symmetry_2
_geom_bond_distance
_geom_bond_publ_flag
N1A C7A . 1.363(3) y
N1A C1A . 1.372(4) y
N1A H1NA . 0.939(18) ?
N2A C7A . 1.325(3) y
N2A C6A . 1.392(4) y
N3A C12A . 1.331(3) y
N3A C8A . 1.344(3) y
N4A C13A . 1.317(3) y
N4A C14A . 1.395(3) y
N5A C13A . 1.351(4) y
N5A C19A . 1.377(4) y
N5A H5NA . 0.876(19) ?
C1A C2A . 1.376(4) ?
C1A C6A . 1.391(4) ?
C2A C3A . 1.377(4) ?
C2A H2A . 0.9300 ?
C3A C4A . 1.397(4) ?
C3A H3A . 0.9300 ?
C4A C5A . 1.375(4) ?
C4A H4A . 0.9300 ?
C5A C6A . 1.384(4) ?
C5A H5A . 0.9300 ?
C7A C8A . 1.462(4) ?
C8A C9A . 1.380(4) ?
C9A C10A . 1.371(4) ?
C9A H9A . 0.9300 ?
C10A C11A . 1.385(3) ?
C10A H10A . 0.9300 ?
C11A C12A . 1.379(4) ?
C11A H11A . 0.9300 ?
C12A C13A . 1.471(4) ?
C14A C19A . 1.380(4) ?
C14A C15A . 1.393(4) ?
C15A C16A . 1.367(5) ?
C15A H15A . 0.9300 ?
C16A C17A . 1.380(5) ?
C16A H16A . 0.9300 ?
C17A C18A . 1.379(4) ?
C17A H17A . 0.9300 ?
C18A C19A . 1.380(4) ?
C18A H18A . 0.9300 ?
N1B C7B . 1.357(3) y
N1B C1B . 1.372(3) y
N1B H1NB . 0.901(17) ?
N2B C7B . 1.316(3) y
N2B C6B . 1.403(3) y
N3B C8B . 1.332(3) y
N3B C12B . 1.339(3) y
N4B C13B . 1.312(3) y
N4B C14B . 1.392(3) y
N5B C13B . 1.361(3) y
N5B C19B . 1.371(3) y
N5B H5NB . 0.895(17) ?
C1B C2B . 1.385(3) ?
C1B C6B . 1.395(3) ?
C2B C3B . 1.374(4) ?
C2B H2B . 0.9300 ?
C3B C4B . 1.385(4) ?
C3B H3B . 0.9300 ?
C4B C5B . 1.371(4) ?
C4B H4B . 0.9300 ?
C5B C6B . 1.386(4) ?
C5B H5B . 0.9300 ?
C7B C8B . 1.467(3) ?
C8B C9B . 1.387(3) ?
C9B C10B . 1.377(3) ?
C9B H9B . 0.9300 ?
C10B C11B . 1.382(3) ?
C10B H10B . 0.9300 ?
C11B C12B . 1.384(3) ?
C11B H11B . 0.9300 ?
C12B C13B . 1.453(4) ?
C14B C15B . 1.391(4) ?
C14B C19B . 1.395(3) ?
C15B C16B . 1.373(4) ?
C15B H15B . 0.9300 ?
C16B C17B . 1.396(4) ?
C16B H16B . 0.9300 ?
C17B C18B . 1.365(4) ?
C17B H17B . 0.9300 ?
C18B C19B . 1.373(4) ?
C18B H18B . 0.9300 ?
O1W H1WA . 0.90(2) ?
O1W H1WB . 0.90(2) ?
O2W H2WA . 0.88(2) ?
O2W H2WB . 0.87(2) ?
O3W H3WA . 0.88(2) ?
O3W H3WB . 0.89(5) ?

loop_
_geom_hbond_atom_site_label_D
_geom_hbond_atom_site_label_H
_geom_hbond_atom_site_label_A
_geom_hbond_site_symmetry_A
_geom_hbond_distance_DH
_geom_hbond_distance_HA
_geom_hbond_distance_DA
_geom_hbond_angle_DHA
N1A H1NA O1W . 0.94(2) 2.03(2) 2.946(4) 164(3)
N5A H5NA O1W . 0.88(2) 2.05(2) 2.907(4) 166(3)
N1B H1NB N2B 4_576 0.90(2) 2.47(2) 3.353(4) 167(2)
N5B H5NB N2B 4_576 0.89(2) 2.21(2) 3.048(3) 157(2)
O1W H1WA O2W 4_575 0.90(3) 1.88(3) 2.758(4) 164(3)
O1W H1WB N4B . 0.90(3) 2.04(3) 2.914(4) 163(3)
O2W H2WA N2A . 0.88(3) 1.92(3) 2.800(4) 175(3)
O2W H2WB O3W 2_656 0.87(3) 1.91(3) 2.780(4) 176(4)
O3W H3WA N4A . 0.88(2) 1.93(2) 2.791(4) 166(4)
O3W H3WB O2W 4_576 0.89(5) 2.03(5) 2.905(4) 171(4)

loop_
_geom_torsion_atom_site_label_1
_geom_torsion_atom_site_label_2
_geom_torsion_atom_site_label_3
_geom_torsion_atom_site_label_4
_geom_torsion
C7A N1A C1A C2A 178.6(3)
C7A N1A C1A C6A -0.2(3)
N1A C1A C2A C3A -178.5(3)
C6A C1A C2A C3A 0.1(5)
C1A C2A C3A C4A -0.3(5)
C2A C3A C4A C5A 0.1(5)
C3A C4A C5A C6A 0.3(5)
C4A C5A C6A C1A -0.5(4)
C4A C5A C6A N2A 178.4(3)
N1A C1A C6A C5A 179.2(3)
C2A C1A C6A C5A 0.3(5)
N1A C1A C6A N2A 0.2(3)
C2A C1A C6A N2A -178.8(3)
C7A N2A C6A C5A -179.0(3)
C7A N2A C6A C1A -0.1(3)
C6A N2A C7A N1A -0.1(3)
C6A N2A C7A C8A -178.8(3)
C1A N1A C7A N2A 0.2(3)
C1A N1A C7A C8A 179.0(2)
C12A N3A C8A C9A 2.9(4)
C12A N3A C8A C7A -175.1(2)
N2A C7A C8A N3A 174.8(3)
N1A C7A C8A N3A -3.9(4)
N2A C7A C8A C9A -3.2(5)
N1A C7A C8A C9A 178.1(3)
N3A C8A C9A C10A -2.0(5)
C7A C8A C9A C10A 175.8(3)
C8A C9A C10A C11A -0.3(5)
C9A C10A C11A C12A 1.5(4)
C8A N3A C12A C11A -1.6(4)
C8A N3A C12A C13A 176.8(2)
C10A C11A C12A N3A -0.6(5)
C10A C11A C12A C13A -178.9(3)
C14A N4A C13A N5A -0.1(3)
C14A N4A C13A C12A 178.3(3)
C19A N5A C13A N4A -0.1(4)
C19A N5A C13A C12A -178.6(3)
N3A C12A C13A N4A -170.6(3)
C11A C12A C13A N4A 7.8(5)
N3A C12A C13A N5A 7.7(4)
C11A C12A C13A N5A -173.9(3)
C13A N4A C14A C19A 0.2(3)
C13A N4A C14A C15A -178.9(3)
C19A C14A C15A C16A 1.7(5)
N4A C14A C15A C16A -179.3(3)
C14A C15A C16A C17A -0.1(6)
C15A C16A C17A C18A -0.6(7)
C16A C17A C18A C19A -0.2(6)
C13A N5A C19A C18A -178.0(3)
C13A N5A C19A C14A 0.2(3)
C17A C18A C19A N5A 179.7(3)
C17A C18A C19A C14A 1.8(5)
C15A C14A C19A N5A 178.9(3)
N4A C14A C19A N5A -0.3(4)
C15A C14A C19A C18A -2.6(5)
N4A C14A C19A C18A 178.2(3)
C7B N1B C1B C2B 178.8(3)
C7B N1B C1B C6B -0.2(3)
N1B C1B C2B C3B 179.8(3)
C6B C1B C2B C3B -1.5(4)
C1B C2B C3B C4B 0.5(5)
C2B C3B C4B C5B 0.1(5)
C3B C4B C5B C6B 0.1(5)
C4B C5B C6B C1B -1.0(5)
C4B C5B C6B N2B -179.8(3)
N1B C1B C6B C5B -179.2(3)
C2B C1B C6B C5B 1.7(5)
N1B C1B C6B N2B -0.2(3)
C2B C1B C6B N2B -179.3(2)
C7B N2B C6B C5B 179.3(3)
C7B N2B C6B C1B 0.5(3)
C6B N2B C7B N1B -0.6(3)
C6B N2B C7B C8B -179.5(3)
C1B N1B C7B N2B 0.5(3)
C1B N1B C7B C8B 179.5(3)
C12B N3B C8B C9B -1.6(4)
C12B N3B C8B C7B 176.3(2)
N2B C7B C8B N3B -177.7(3)
N1B C7B C8B N3B 3.4(4)
N2B C7B C8B C9B 0.2(5)
N1B C7B C8B C9B -178.6(3)
N3B C8B C9B C10B 0.9(4)
C7B C8B C9B C10B -176.9(3)
C8B C9B C10B C11B 0.8(4)
C9B C10B C11B C12B -1.7(5)
C8B N3B C12B C11B 0.6(4)
C8B N3B C12B C13B -176.5(2)
C10B C11B C12B N3B 1.1(4)
C10B C11B C12B C13B 178.0(3)
C14B N4B C13B N5B 0.5(3)
C14B N4B C13B C12B -176.6(3)
C19B N5B C13B N4B -0.4(3)
C19B N5B C13B C12B 177.0(3)
N3B C12B C13B N4B -177.8(3)
C11B C12B C13B N4B 5.0(5)
N3B C12B C13B N5B 5.2(4)
C11B C12B C13B N5B -171.9(3)
C13B N4B C14B C15B 177.2(3)
C13B N4B C14B C19B -0.5(3)
N4B C14B C15B C16B -178.5(3)
C19B C14B C15B C16B -1.0(5)
C14B C15B C16B C17B 0.5(5)
C15B C16B C17B C18B -0.3(6)
C16B C17B C18B C19B 0.6(5)
C13B N5B C19B C18B -178.9(3)
C13B N5B C19B C14B 0.0(3)
C17B C18B C19B N5B 177.7(3)
C17B C18B C19B C14B -1.1(5)
C15B C14B C19B N5B -177.7(3)
N4B C14B C19B N5B 0.3(3)
C15B C14B C19B C18B 1.3(5)
N4B C14B C19B C18B 179.3(3)

loop_
_cod_related_entry_id
_cod_related_entry_database
_cod_related_entry_code
1 ChemSpider 30652361
